data_1004016
loop_
_publ_author_name
'Ben Taher, L.'
'Smiri, L.'
'Laligant, Y.'
'Maisonneuve, V.'

_publ_section_title
;
Investigation of th alkaline earth phosphates: synthesis and crystal
structure of a new strontium hydrogen phosphate form
;
_journal_issue 2
_journal_name_full 'Journal of Solid State Chemistry'
_journal_page_first 428
_journal_page_last 434
_journal_paper_doi 10.1006/jssc.2000.8700
_journal_volume 152
_journal_year 2000
_chemical_formula_structural 'Sr (H P O4)'
_chemical_formula_sum 'H O4 P Sr'
_chemical_name_systematic
;
Strontium Hydrogenphosphate(V) - Gamma
;
_symmetry_Int_Tables_number 61
_symmetry_space_group_name_H-M 'P b c a'
_cell_angle_alpha 90.
_cell_angle_beta 90.
_cell_angle_gamma 90.
_cell_formula_units_Z 16
_cell_length_a 8.131(3)
_cell_length_b 9.258(5)
_cell_length_c 18.084(7)
_cell_volume 1361.31
_refine_ls_R_factor_all 0.039
_cod_original_formula_sum 'H1 O4 P1 Sr1'
_cod_database_code 1004016

loop_
_atom_site_aniso_label
_atom_site_aniso_type_symbol
_atom_site_aniso_U_11
_atom_site_aniso_U_22
_atom_site_aniso_U_33
_atom_site_aniso_U_12
_atom_site_aniso_U_13
_atom_site_aniso_U_23
Sr1 Sr2+ 0.0048(3) 0.0108(4) 0.0156(3) -.0005(4) -.0007(2) -.0005(3)
Sr2 Sr2+ 0.0057(3) 0.0092(3) 0.0153(3) 0.0004(4) 0.0000(3) 0.0003(3)
P1 P5+ 0.0042(6) 0.0078(6) 0.0147(7) -.0001(5) 0.0016(11) 0.0013(9)
P2 P5+ 0.0033(7) 0.0077(8) 0.0147(7) 0.0002(7) 0.0002(7) -.0003(7)
O1 O2- 0.0049(18) 0.0052(19) 0.0221(22) 0.0011(15) 0.0031(22) -.0029(25)
O2 O2- 0.0099(28) 0.0154(32) 0.0179(24) -.0037(25) -.0084(22) 0.0041(23)
O3 O2- 0.0085(27) 0.0162(31) 0.0183(24) -.0013(25) 0.0039(22) 0.0019(23)
O4 O2- 0.0052(20) 0.0114(20) 0.0180(21) -.0004(16) -.0018(24) -.0049(27)
O5 O2- 0.0107(29) 0.0123(28) 0.0246(28) -.0005(23) -.0024(23) 0.0102(24)
O6 O2- 0.0070(24) 0.0109(25) 0.0247(27) 0.004(2) -.0047(22) 0.0002(23)
O7 O2- 0.0100(22) 0.0144(25) 0.0178(24) -.0007(22) 0.0101(20) -.0043(23)
O8 O2- 0.0186(30) 0.0167(24) -.0026(24) 0.0150(12) -.0022(24) -.0039(21)

loop_
_atom_site_label
_atom_site_type_symbol
_atom_site_symmetry_multiplicity
_atom_site_Wyckoff_symbol
_atom_site_fract_x
_atom_site_fract_y
_atom_site_fract_z
_atom_site_occupancy
_atom_site_attached_hydrogens
_atom_site_U_iso_or_equiv
Sr1 Sr2+ 8 c 0.1244(1) 0.3213(1) 0.12536(2) 1. 0 0
Sr2 Sr2+ 8 c 0.86913(9) 0.6821(1) 0.11737(4) 1. 0 0
P1 P5+ 8 c 0.2510(2) 0.0770(1) 0.0037(1) 1. 0 0
P2 P5+ 8 c 0.5227(2) 0.4790(2) 0.2057(1) 1. 0 0
O1 O2- 8 c 0.0903(5) 0.1632(5) 0.0042(3) 1. 0 0
O2 O2- 8 c 0.3450(7) 0.1013(7) 0.0754(3) 1. 0 0
O3 O2- 8 c 0.3472(7) 0.1074(7) -.0663(3) 1. 0 0
O4 O2- 8 c 0.2064(6) -.0904(5) 0.0010(4) 1. 0 0
O5 O2- 8 c 0.5793(7) 0.6203(6) 0.1718(3) 1. 0 0
O6 O2- 8 c 0.6754(7) 0.3742(6) 0.2213(3) 1. 0 0
O7 O2- 8 c 0.4484(6) 0.5019(6) 0.2828(3) 1. 0 0
O8 O2- 8 c 0.4140(7) 0.3877(6) 0.1571(3) 1. 0 0
H1 H1+ 8 c 0.097(6) 0.90(1) 0.009(7) 1. 0 0.040(31)
H2 H1+ 8 c 0.76(8) 0.42(1) 0.215(7) 1. 0 0.080(48)

loop_
_atom_type_symbol
_atom_type_oxidation_number
H1+ 1
O2- -2
P5+ 5
Sr2+ 2
